data_1535518
loop_
_publ_author_name
'Brigatti, M.F.'
'Poppi, L.'

_publ_section_title
;
 Crystal chemistry of a Ba-rich trioctahedral micas-1M
;
_journal_name_full 'European Journal of Mineralogy (1,1989-)'
_journal_page_first 856
_journal_page_last 871
_journal_volume 5
_journal_year 1993
_chemical_formula_sum 'Al3.01 Ba0.07 Fe2.05 H2.26 K1.81 Mg3.33 Na0.12 O24 Si5.25 Ti0.36'
_chemical_name_systematic
;
(K1.81 Na0.12 Ba0.07) (Mg3.33 Fe2.05 Al0.26 Ti0.36) (Al2.75 Si5.25 O20) O1.74 
(O H)2.26
;
_space_group_IT_number 12
_symmetry_space_group_name_Hall '-C 2y'
_symmetry_space_group_name_H-M 'C 1 2/m 1'
_cell_angle_alpha 90
_cell_angle_beta 100.01
_cell_angle_gamma 90
_cell_formula_units_Z 1
_cell_length_a 5.328
_cell_length_b 9.224
_cell_length_c 10.247
_cell_volume 495.928
_citation_journal_id_ASTM EJMIER
_cod_data_source_file Brigatti_EJMIER_1993_1004.cif
_cod_data_source_block H2.26Al3.01Ba0.07Fe2.05K1.81Mg3.33Na0.12O24Si5.25Ti0.36
_cod_original_cell_volume 495.9276
_cod_original_formula_sum
;
H2.26 Al3.01 Ba0.07 Fe2.05 K1.81 Mg3.33 Na0.12 O24 Si5.25 Ti0.36
;
_cod_database_code 1535518

loop_
_symmetry_equiv_pos_as_xyz
x,y,z
-x,y,-z
-x,-y,-z
x,-y,z
x+1/2,y+1/2,z
-x+1/2,y+1/2,-z
-x+1/2,-y+1/2,-z
x+1/2,-y+1/2,z

loop_
_atom_site_label
_atom_site_type_symbol
_atom_site_fract_x
_atom_site_fract_y
_atom_site_fract_z
_atom_site_occupancy
_atom_site_U_iso_or_equiv
Al3 Al+3 0.0755 0.1669 0.2262 0.344 0.0
O4 O-2 0.1306 0.5 0.3973 1 0.0
Mg1 Mg+2 0 0 0.5 0.585 0.0
O2 O-2 0.3289 0.227 0.1691 1 0.0
Fe1 Fe+2 0 0 0.5 0.315 0.0
Al2 Al+3 0 0.3338 0.5 0.04 0.0
Ba1 Ba+2 0 0.5 0 0.035 0.0
Si1 Si+4 0.0755 0.1669 0.2262 0.656 0.0
Na1 Na+1 0 0.5 0 0.06 0.0
Ti1 Ti+4 0 0 0.5 0.055 0.0
K1 K+1 0 0.5 0 0.905 0.0
Fe2 Fe+2 0 0.3338 0.5 0.36 0.0
Ti2 Ti+4 0 0.3338 0.5 0.06 0.0
O3 O-2 0.1307 0.1676 0.3913 1 0.0
O1 O-2 0.0092 0 0.1692 1 0.0
Mg2 Mg+2 0 0.3338 0.5 0.54 0.0
Al1 Al+3 0 0 0.5 0.045 0.0
